data_7128602
loop_
_publ_author_name
'Wang, Yang'
'Del Rosal, Iker'
'Qin, Guorui'
'Zhao, Lanxiao'
'Maron, Laurent'
'Shi, Xianghui'
'Cheng, Jianhua'

_publ_section_title
;
 Scandium and lanthanum hydride complexes stabilized by super-bulky
 penta-arylcyclopentadienyl ligands.
;
_journal_issue 63
_journal_name_full 'Chemical communications (Cambridge, England)'
_journal_page_first 7766
_journal_page_last 7769
_journal_paper_doi 10.1039/d1cc01841h
_journal_volume 57
_journal_year 2021
_chemical_formula_moiety 'C120  H100  O1  Sc1'
_chemical_formula_sum 'C69 H95 O Sc'
_chemical_formula_weight 985.40
_chemical_name_common '[(CpAr)Sc(H)(OBu)]2'
_chemical_properties_physical Air-sensitive,Moisture-sensitive
_space_group_crystal_system monoclinic
_space_group_IT_number 14
_space_group_name_Hall '-P 2ybc'
_space_group_name_H-M_alt 'P 1 21/c 1'
_atom_sites_solution_hydrogens mixed
_atom_sites_solution_primary iterative
_atom_sites_solution_secondary iterative
_audit_creation_method SHELXL-2018/3
_audit_update_record
;
2020-12-09 deposited with the CCDC.	2021-07-05 downloaded from the CCDC.
;
_cell_angle_alpha 90
_cell_angle_beta 114.8710(10)
_cell_angle_gamma 90
_cell_formula_units_Z 4
_cell_length_a 16.5086(13)
_cell_length_b 26.3426(19)
_cell_length_c 15.7814(12)
_cell_measurement_reflns_used 35980
_cell_measurement_temperature 193(2)
_cell_measurement_theta_max 26.409
_cell_measurement_theta_min 1.422
_cell_volume 6226.5(8)
_computing_molecular_graphics 'ORTEP-3 for Windows (Farrugia, 2014)'
_computing_publication_material 'WinGX publication routines (Farrugia, 2018)'
_computing_structure_refinement 'SHELXL-2018/3 (Sheldrick, 2018)'
_computing_structure_solution 'SUPERFLIP (Palatinus & Chapuis,2007)'
_diffrn_ambient_temperature 193(2)
_diffrn_measured_fraction_theta_full 0.996
_diffrn_measured_fraction_theta_max 0.996
_diffrn_measurement_device_type 'CCD area detector'
_diffrn_measurement_method 'phi and omega scans'
_diffrn_radiation_type MoK\a
_diffrn_radiation_wavelength 0.71073
_diffrn_reflns_av_R_equivalents 0.0645
_diffrn_reflns_av_unetI/netI 0.0789
_diffrn_reflns_Laue_measured_fraction_full 0.996
_diffrn_reflns_Laue_measured_fraction_max 0.996
_diffrn_reflns_limit_h_max 16
_diffrn_reflns_limit_h_min -19
_diffrn_reflns_limit_k_max 21
_diffrn_reflns_limit_k_min -31
_diffrn_reflns_limit_l_max 18
_diffrn_reflns_limit_l_min -17
_diffrn_reflns_number 31757
_diffrn_reflns_point_group_measured_fraction_full 0.996
_diffrn_reflns_point_group_measured_fraction_max 0.996
_diffrn_reflns_theta_full 24.999
_diffrn_reflns_theta_max 24.999
_diffrn_reflns_theta_min 1.546
_exptl_absorpt_coefficient_mu 0.157
_exptl_absorpt_correction_T_max 0.980
_exptl_absorpt_correction_T_min 0.967
_exptl_absorpt_correction_type empirical
_exptl_crystal_colour Colorless
_exptl_crystal_density_diffrn 1.051
_exptl_crystal_density_method 'not measured'
_exptl_crystal_description Fragment
_exptl_crystal_F_000 2152
_exptl_crystal_recrystallization_method 'Re-crystallisation from solvent: Hexane'
_exptl_crystal_size_max 0.220
_exptl_crystal_size_mid 0.180
_exptl_crystal_size_min 0.130
_refine_diff_density_max 0.679
_refine_diff_density_min -0.389
_refine_diff_density_rms 0.065
_refine_ls_extinction_method none
_refine_ls_goodness_of_fit_ref 1.023
_refine_ls_hydrogen_treatment mixed
_refine_ls_matrix_type full
_refine_ls_number_parameters 626
_refine_ls_number_reflns 10920
_refine_ls_number_restraints 16
_refine_ls_restrained_S_all 1.028
_refine_ls_R_factor_all 0.1375
_refine_ls_R_factor_gt 0.0827
_refine_ls_shift/su_max 0.001
_refine_ls_shift/su_mean 0.000
_refine_ls_structure_factor_coef Fsqd
_refine_ls_weighting_details 'w=1/[\s^2^(Fo^2^)+(0.1177P)^2^+3.7635P] where P=(Fo^2^+2Fc^2^)/3'
_refine_ls_weighting_scheme calc
_refine_ls_wR_factor_gt 0.2029
_refine_ls_wR_factor_ref 0.2406
_reflns_Friedel_coverage 0.000
_reflns_number_gt 6544
_reflns_number_total 10920
_reflns_threshold_expression 'I > 2\s(I)'
_cod_data_source_file d1cc01841h2.cif
_cod_data_source_block D160
_cod_depositor_comments 'Adding full bibliography for 7128601--7128603.cif.'
_cod_original_sg_symbol_H-M 'P 21/c'
_cod_database_code 7128602
_shelx_shelxl_version_number 2018/3
_shelx_space_group_comment
;
The symmetry employed for this shelxl refinement is uniquely defined
by the following loop, which should always be used as a source of
symmetry information in preference to the above space-group names.
They are only intended as comments.
;
_shelx_estimated_absorpt_t_min 0.966
_shelx_estimated_absorpt_t_max 0.980

loop_
_space_group_symop_operation_xyz
'x, y, z'
'-x, y+1/2, -z+1/2'
'-x, -y, -z'
'x, -y-1/2, z-1/2'

loop_
_atom_site_label
_atom_site_type_symbol
_atom_site_fract_x
_atom_site_fract_y
_atom_site_fract_z
_atom_site_U_iso_or_equiv
_atom_site_adp_type
_atom_site_occupancy
_atom_site_site_symmetry_order
_atom_site_calc_flag
_atom_site_refinement_flags_posn
_atom_site_refinement_flags_adp
_atom_site_refinement_flags_occupancy
_atom_site_disorder_assembly
_atom_site_disorder_group
C2 C 0.0203(3) 0.90790(15) 0.0860(3) 0.0472(10) Uani 1 1 d . . . . .
H2A H -0.003198 0.912684 0.133726 0.057 Uiso 1 1 calc R U . . .
H2B H 0.085419 0.901899 0.119222 0.057 Uiso 1 1 calc R U . . .
C3 C -0.0225(3) 0.86184(15) 0.0290(3) 0.0446(10) Uani 1 1 d . . . . .
H3A H -0.006586 0.859568 -0.024719 0.054 Uiso 1 1 calc R U . . .
H3B H -0.088279 0.864851 0.004337 0.054 Uiso 1 1 calc R U . . .
C4 C 0.0081(4) 0.81395(17) 0.0880(4) 0.0693(14) Uani 1 1 d . . . . .
H4A H 0.073316 0.810292 0.108791 0.083 Uiso 1 1 calc R U . . .
H4B H -0.003168 0.818124 0.144461 0.083 Uiso 1 1 calc R U . . .
C5 C -0.0369(4) 0.76570(19) 0.0388(5) 0.0852(17) Uani 1 1 d . . . . .
H5A H -0.013482 0.736846 0.081364 0.128 Uiso 1 1 calc R U . . .
H5B H -0.101418 0.768408 0.019382 0.128 Uiso 1 1 calc R U . . .
H5C H -0.024792 0.760561 -0.016354 0.128 Uiso 1 1 calc R U . . .
C10 C -0.2323(2) 0.96404(13) -0.0159(2) 0.0304(8) Uani 1 1 d . . . . .
C11 C -0.2351(2) 1.00876(13) 0.0340(2) 0.0302(8) Uani 1 1 d . . . . .
C12 C -0.2376(2) 1.05153(13) -0.0220(2) 0.0309(8) Uani 1 1 d . . . . .
C13 C -0.2385(2) 1.03400(14) -0.1072(2) 0.0319(8) Uani 1 1 d . . . . .
C14 C -0.2338(2) 0.98003(14) -0.1036(2) 0.0311(8) Uani 1 1 d . . . . .
C15 C -0.2322(2) 0.91143(13) 0.0179(2) 0.0326(8) Uani 1 1 d . . . . .
C16 C -0.2762(3) 0.87218(14) -0.0432(3) 0.0392(9) Uani 1 1 d . . . . .
H16 H -0.305475 0.879077 -0.108227 0.047 Uiso 1 1 calc R U . . .
C17 C -0.2786(3) 0.82294(15) -0.0116(3) 0.0502(11) Uani 1 1 d . . . . .
C18 C -0.3269(4) 0.78149(18) -0.0819(4) 0.0698(14) Uani 1 1 d . . . . .
H18 H -0.391970 0.790002 -0.108327 0.084 Uiso 1 1 calc R U . . .
C19 C -0.3021(7) 0.7800(3) -0.1612(6) 0.160(4) Uani 1 1 d . . . . .
H19A H -0.308523 0.814035 -0.188525 0.240 Uiso 1 1 calc R U . . .
H19B H -0.239976 0.768847 -0.139356 0.240 Uiso 1 1 calc R U . . .
H19C H -0.341268 0.756303 -0.208483 0.240 Uiso 1 1 calc R U . . .
C20 C -0.3172(6) 0.7294(2) -0.0397(6) 0.139(3) Uani 1 1 d . . . . .
H20A H -0.333809 0.730546 0.013069 0.208 Uiso 1 1 calc R U . . .
H20B H -0.356401 0.705642 -0.086845 0.208 Uiso 1 1 calc R U . . .
H20C H -0.255109 0.718186 -0.017718 0.208 Uiso 1 1 calc R U . . .
C21 C -0.2389(3) 0.81468(17) 0.0830(4) 0.0610(13) Uani 1 1 d . . . . .
H21 H -0.241372 0.781588 0.105729 0.073 Uiso 1 1 calc R U . . .
C22 C -0.1954(3) 0.85267(18) 0.1468(3) 0.0619(13) Uani 1 1 d . . . . .
C23 C -0.1602(6) 0.8422(2) 0.2513(4) 0.100(2) Uani 1 1 d . . . . .
H23 H -0.154170 0.804631 0.260914 0.120 Uiso 1 1 calc R U . . .
C24 C -0.0760(6) 0.8649(4) 0.3074(5) 0.153(4) Uani 1 1 d . . . . .
H24A H -0.058672 0.856258 0.373162 0.229 Uiso 1 1 calc R U . . .
H24B H -0.030749 0.852228 0.287795 0.229 Uiso 1 1 calc R U . . .
H24C H -0.080751 0.901887 0.299862 0.229 Uiso 1 1 calc R U . . .
C25 C -0.2278(7) 0.8613(4) 0.2870(5) 0.160(4) Uani 1 1 d . . . . .
H25A H -0.286370 0.846273 0.249575 0.240 Uiso 1 1 calc R U . . .
H25B H -0.208152 0.851498 0.352519 0.240 Uiso 1 1 calc R U . . .
H25C H -0.232067 0.898366 0.281601 0.240 Uiso 1 1 calc R U . . .
C26 C -0.1908(3) 0.90066(16) 0.1131(3) 0.0473(10) Uani 1 1 d . . . . .
H26 H -0.158757 0.926687 0.155731 0.057 Uiso 1 1 calc R U . . .
C27 C -0.2519(2) 1.01221(14) 0.1192(2) 0.0341(8) Uani 1 1 d . . . . .
C28 C -0.3258(3) 0.98764(15) 0.1213(3) 0.0403(9) Uani 1 1 d . . . . .
H28 H -0.360738 0.966093 0.070842 0.048 Uiso 1 1 calc R U . . .
C29 C -0.3497(3) 0.99386(16) 0.1954(3) 0.0476(10) Uani 1 1 d . . . . .
C30 C -0.4334(3) 0.9684(2) 0.1926(3) 0.0660(14) Uani 1 1 d . . . . .
H30 H -0.441682 0.936296 0.156192 0.079 Uiso 1 1 calc R U . . .
C31 C -0.5142(4) 1.0007(3) 0.1410(5) 0.0936(19) Uani 1 1 d . . . . .
H31A H -0.516758 1.009745 0.079638 0.140 Uiso 1 1 calc R U . . .
H31B H -0.568063 0.981818 0.132824 0.140 Uiso 1 1 calc R U . . .
H31C H -0.510416 1.031744 0.176761 0.140 Uiso 1 1 calc R U . . .
C32 C -0.4277(5) 0.9540(3) 0.2870(5) 0.119(3) Uani 1 1 d . . . . .
H32A H -0.374635 0.933004 0.319596 0.178 Uiso 1 1 calc R U . . .
H32B H -0.423544 0.984835 0.323443 0.178 Uiso 1 1 calc R U . . .
H32C H -0.481191 0.934910 0.279506 0.178 Uiso 1 1 calc R U . . .
C33 C -0.2978(3) 1.02640(17) 0.2673(3) 0.0518(11) Uani 1 1 d . . . . .
H33 H -0.314063 1.032108 0.317601 0.062 Uiso 1 1 calc R U . . .
C34 C -0.2238(3) 1.05053(17) 0.2677(3) 0.0475(11) Uani 1 1 d . . . . .
C35 C -0.1665(4) 1.0845(2) 0.3488(3) 0.0707(16) Uani 1 1 d . . . . .
H35 H -0.197985 1.088500 0.390372 0.085 Uiso 1 1 calc R U . . .
C36 C -0.0773(4) 1.0603(3) 0.4055(4) 0.101(2) Uani 1 1 d . . . . .
H36A H -0.041595 1.082796 0.457238 0.151 Uiso 1 1 calc R U . . .
H36B H -0.086268 1.027772 0.430517 0.151 Uiso 1 1 calc R U . . .
H36C H -0.045844 1.054506 0.365719 0.151 Uiso 1 1 calc R U . . .
C37 C -0.1557(5) 1.1377(2) 0.3146(5) 0.105(2) Uani 1 1 d . . . . .
H37A H -0.214725 1.152439 0.277970 0.158 Uiso 1 1 calc R U . . .
H37B H -0.122568 1.159520 0.368454 0.158 Uiso 1 1 calc R U . . .
H37C H -0.122837 1.135133 0.275459 0.158 Uiso 1 1 calc R U . . .
C38 C -0.2006(3) 1.04315(15) 0.1942(3) 0.0408(9) Uani 1 1 d . . . . .
H38 H -0.148985 1.059379 0.194726 0.049 Uiso 1 1 calc R U . . .
C39 C -0.2530(2) 1.10416(14) 0.0031(2) 0.0349(9) Uani 1 1 d . . . . .
C40 C -0.3345(3) 1.11502(15) 0.0047(3) 0.0463(10) Uani 1 1 d . . . . .
H40 H -0.377993 1.088894 -0.009993 0.056 Uiso 1 1 calc R U . . .
C41 C -0.3546(3) 1.16317(17) 0.0271(3) 0.0561(12) Uani 1 1 d D . . . .
C42 C -0.4429(6) 1.1747(6) 0.0292(10) 0.0935(16) Uani 0.638(12) 1 d D . P A 2
H42 H -0.439646 1.206361 0.065442 0.112 Uiso 0.638(12) 1 calc R U P A 2
C43 C -0.5152(6) 1.1784(5) -0.0691(8) 0.0935(16) Uani 0.638(12) 1 d D . P A 2
H43A H -0.500490 1.205534 -0.102673 0.140 Uiso 0.638(12) 1 calc R U P A 2
H43B H -0.519657 1.146048 -0.101470 0.140 Uiso 0.638(12) 1 calc R U P A 2
H43C H -0.572387 1.185925 -0.066805 0.140 Uiso 0.638(12) 1 calc R U P A 2
C44 C -0.4828(7) 1.1321(4) 0.0606(10) 0.0935(16) Uani 0.638(12) 1 d D . P A 2
H44A H -0.539897 1.143011 0.059747 0.140 Uiso 0.638(12) 1 calc R U P A 2
H44B H -0.492710 1.103113 0.018521 0.140 Uiso 0.638(12) 1 calc R U P A 2
H44C H -0.442087 1.122201 0.124218 0.140 Uiso 0.638(12) 1 calc R U P A 2
C42' C -0.4456(12) 1.1732(12) 0.0283(18) 0.0935(16) Uani 0.362(12) 1 d D . P A 1
H42' H -0.422967 1.203928 0.068799 0.112 Uiso 0.362(12) 1 calc R U P A 1
C43' C -0.5018(11) 1.2051(8) -0.0567(13) 0.0935(16) Uani 0.362(12) 1 d D . P A 1
H43D H -0.464047 1.217890 -0.086137 0.140 Uiso 0.362(12) 1 calc R U P A 1
H43E H -0.549757 1.184165 -0.101546 0.140 Uiso 0.362(12) 1 calc R U P A 1
H43F H -0.527795 1.233802 -0.037258 0.140 Uiso 0.362(12) 1 calc R U P A 1
C44' C -0.4458(13) 1.1416(7) 0.1084(14) 0.0935(16) Uani 0.362(12) 1 d D . P A 1
H44D H -0.385519 1.128720 0.145740 0.140 Uiso 0.362(12) 1 calc R U P A 1
H44E H -0.465096 1.162638 0.147798 0.140 Uiso 0.362(12) 1 calc R U P A 1
H44F H -0.487058 1.113001 0.083510 0.140 Uiso 0.362(12) 1 calc R U P A 1
C45 C -0.2902(3) 1.20055(17) 0.0483(3) 0.0591(12) Uani 1 1 d . . . . .
H45 H -0.303565 1.233713 0.062320 0.071 Uiso 1 1 calc R U . . .
C46 C -0.2064(3) 1.19148(16) 0.0499(3) 0.0500(11) Uani 1 1 d . . . . .
C47 C -0.1354(3) 1.23256(17) 0.0790(3) 0.0631(13) Uani 1 1 d . . . . .
H47 H -0.079168 1.217117 0.081424 0.076 Uiso 1 1 calc R U . . .
C48 C -0.1157(4) 1.2540(2) 0.1751(4) 0.0870(18) Uani 1 1 d . . . . .
H48A H -0.069686 1.280258 0.190827 0.131 Uiso 1 1 calc R U . . .
H48B H -0.170288 1.268765 0.174837 0.131 Uiso 1 1 calc R U . . .
H48C H -0.094513 1.226687 0.221517 0.131 Uiso 1 1 calc R U . . .
C49 C -0.1629(4) 1.2752(2) 0.0070(4) 0.093(2) Uani 1 1 d . . . . .
H49A H -0.116385 1.301406 0.026855 0.140 Uiso 1 1 calc R U . . .
H49B H -0.170603 1.261559 -0.053669 0.140 Uiso 1 1 calc R U . . .
H49C H -0.219233 1.290116 0.001623 0.140 Uiso 1 1 calc R U . . .
C50 C -0.1893(3) 1.14250(15) 0.0269(3) 0.0410(9) Uani 1 1 d . . . . .
H50 H -0.132664 1.135282 0.027457 0.049 Uiso 1 1 calc R U . . .
C51 C -0.2520(2) 1.06485(15) -0.1916(2) 0.0363(9) Uani 1 1 d . . . . .
C52 C -0.3028(3) 1.10897(15) -0.2108(3) 0.0443(10) Uani 1 1 d . . . . .
H52 H -0.328542 1.119305 -0.169899 0.053 Uiso 1 1 calc R U . . .
C53 C -0.3166(3) 1.13835(18) -0.2895(3) 0.0616(14) Uani 1 1 d . . . . .
C54 C -0.3686(4) 1.1881(2) -0.3059(4) 0.0828(18) Uani 1 1 d . . . . .
H54 H -0.377323 1.201363 -0.368565 0.099 Uiso 1 1 calc R U . . .
C55 C -0.4582(5) 1.1817(3) -0.3067(6) 0.150(4) Uani 1 1 d . . . . .
H55A H -0.491887 1.156091 -0.353245 0.225 Uiso 1 1 calc R U . . .
H55B H -0.451657 1.170669 -0.244808 0.225 Uiso 1 1 calc R U . . .
H55C H -0.490351 1.214100 -0.322487 0.225 Uiso 1 1 calc R U . . .
C56 C -0.3169(5) 1.2278(2) -0.2338(4) 0.101(2) Uani 1 1 d . . . . .
H56A H -0.257630 1.232091 -0.233159 0.152 Uiso 1 1 calc R U . . .
H56B H -0.349080 1.260119 -0.249696 0.152 Uiso 1 1 calc R U . . .
H56C H -0.310387 1.216688 -0.172018 0.152 Uiso 1 1 calc R U . . .
C57 C -0.2804(4) 1.1218(2) -0.3492(3) 0.0649(15) Uani 1 1 d . . . . .
H57 H -0.289676 1.141480 -0.403001 0.078 Uiso 1 1 calc R U . . .
C58 C -0.2312(3) 1.07783(19) -0.3333(3) 0.0552(12) Uani 1 1 d D . . . .
C59 C -0.1914(7) 1.0584(6) -0.3999(9) 0.0822(15) Uani 0.657(10) 1 d D . P B 2
H59 H -0.189267 1.086038 -0.442315 0.099 Uiso 0.657(10) 1 calc R U P B 2
C60 C -0.1025(6) 1.0312(5) -0.3550(5) 0.0822(15) Uani 0.657(10) 1 d D . P B 2
H60A H -0.056732 1.054891 -0.314783 0.123 Uiso 0.657(10) 1 calc R U P B 2
H60B H -0.107499 1.002765 -0.317338 0.123 Uiso 0.657(10) 1 calc R U P B 2
H60C H -0.085797 1.018279 -0.403646 0.123 Uiso 0.657(10) 1 calc R U P B 2
C61 C -0.2464(8) 1.0140(4) -0.4553(6) 0.0822(15) Uani 0.657(10) 1 d D . P B 2
H61A H -0.308451 1.024730 -0.490461 0.123 Uiso 0.657(10) 1 calc R U P B 2
H61B H -0.222272 1.001947 -0.498885 0.123 Uiso 0.657(10) 1 calc R U P B 2
H61C H -0.243973 0.986433 -0.412577 0.123 Uiso 0.657(10) 1 calc R U P B 2
C59' C -0.2004(11) 1.0607(14) -0.4063(16) 0.0822(15) Uani 0.343(10) 1 d D . P B 1
H59' H -0.215932 1.092931 -0.443009 0.099 Uiso 0.343(10) 1 calc R U P B 1
C60' C -0.1017(10) 1.0683(9) -0.3659(10) 0.0822(15) Uani 0.343(10) 1 d D . P B 1
H60D H -0.084388 1.094144 -0.316760 0.123 Uiso 0.343(10) 1 calc R U P B 1
H60E H -0.071510 1.036256 -0.339326 0.123 Uiso 0.343(10) 1 calc R U P B 1
H60F H -0.084293 1.079499 -0.415134 0.123 Uiso 0.343(10) 1 calc R U P B 1
C61' C -0.2694(14) 1.0286(8) -0.4804(12) 0.0822(15) Uani 0.343(10) 1 d D . P B 1
H61D H -0.328601 1.036394 -0.483280 0.123 Uiso 0.343(10) 1 calc R U P B 1
H61E H -0.268767 1.035850 -0.540966 0.123 Uiso 0.343(10) 1 calc R U P B 1
H61F H -0.255984 0.992606 -0.465158 0.123 Uiso 0.343(10) 1 calc R U P B 1
C62 C -0.2166(3) 1.05046(16) -0.2530(3) 0.0459(10) Uani 1 1 d . . . . .
H62 H -0.180813 1.020710 -0.239906 0.055 Uiso 1 1 calc R U . . .
C63 C -0.2477(2) 0.94630(14) -0.1851(2) 0.0347(9) Uani 1 1 d . . . . .
C64 C -0.3342(3) 0.94160(17) -0.2539(3) 0.0483(11) Uani 1 1 d . . . . .
H64 H -0.381014 0.959845 -0.247549 0.058 Uiso 1 1 calc R U . . .
C65 C -0.3540(3) 0.9111(2) -0.3313(3) 0.0618(13) Uani 1 1 d D . . . .
C66 C -0.4467(12) 0.9035(8) -0.4025(17) 0.115(2) Uani 0.399(7) 1 d D . P C 2
H66 H -0.471035 0.913789 -0.356770 0.138 Uiso 0.399(7) 1 calc R U P C 2
C67 C -0.4839(11) 0.8525(7) -0.4092(12) 0.115(2) Uani 0.399(7) 1 d D . P C 2
H67A H -0.440930 0.830884 -0.360580 0.172 Uiso 0.399(7) 1 calc R U P C 2
H67B H -0.539423 0.854366 -0.400898 0.172 Uiso 0.399(7) 1 calc R U P C 2
H67C H -0.496424 0.838176 -0.470792 0.172 Uiso 0.399(7) 1 calc R U P C 2
C68 C -0.4830(11) 0.9492(7) -0.4576(11) 0.115(2) Uani 0.399(7) 1 d D . P C 2
H68A H -0.439606 0.976903 -0.433585 0.172 Uiso 0.399(7) 1 calc R U P C 2
H68B H -0.495450 0.942651 -0.523004 0.172 Uiso 0.399(7) 1 calc R U P C 2
H68C H -0.538449 0.958840 -0.453110 0.172 Uiso 0.399(7) 1 calc R U P C 2
C66' C -0.4501(8) 0.9049(8) -0.4058(9) 0.115(2) Uani 0.601(7) 1 d D . P C 1
H66' H -0.468848 0.938114 -0.388880 0.138 Uiso 0.601(7) 1 calc R U P C 1
C67' C -0.5023(7) 0.8757(5) -0.3655(7) 0.115(2) Uani 0.601(7) 1 d D . P C 1
H67D H -0.466888 0.871553 -0.298134 0.172 Uiso 0.601(7) 1 calc R U P C 1
H67E H -0.557549 0.893978 -0.376474 0.172 Uiso 0.601(7) 1 calc R U P C 1
H67F H -0.516990 0.842211 -0.395166 0.172 Uiso 0.601(7) 1 calc R U P C 1
C68' C -0.4627(7) 0.9240(5) -0.4991(6) 0.115(2) Uani 0.601(7) 1 d D . P C 1
H68D H -0.408891 0.942205 -0.493545 0.172 Uiso 0.601(7) 1 calc R U P C 1
H68E H -0.473418 0.895303 -0.542022 0.172 Uiso 0.601(7) 1 calc DR U P C 1
H68F H -0.513977 0.947069 -0.523330 0.172 Uiso 0.601(7) 1 calc R U P C 1
C69 C -0.2829(4) 0.8857(2) -0.3391(3) 0.0682(15) Uani 1 1 d . . . . .
H69 H -0.294959 0.864528 -0.391793 0.082 Uiso 1 1 calc R U . . .
C70 C -0.1965(3) 0.89034(18) -0.2734(3) 0.0574(12) Uani 1 1 d . . . . .
C71 C -0.1189(5) 0.8628(3) -0.2837(5) 0.1071(13) Uani 1 1 d . . . . .
H71 H -0.062285 0.877652 -0.236091 0.129 Uiso 1 1 calc R U . . .
C72 C -0.1183(5) 0.8077(3) -0.2612(5) 0.1071(13) Uani 1 1 d . . . . .
H72A H -0.118155 0.803950 -0.199319 0.161 Uiso 1 1 calc R U . . .
H72B H -0.171660 0.791393 -0.308096 0.161 Uiso 1 1 calc R U . . .
H72C H -0.064813 0.791694 -0.261301 0.161 Uiso 1 1 calc R U . . .
C73 C -0.1192(5) 0.8724(3) -0.3801(5) 0.1071(13) Uani 1 1 d . . . . .
H73A H -0.119495 0.909004 -0.391022 0.161 Uiso 1 1 calc R U . . .
H73B H -0.065651 0.857258 -0.381859 0.161 Uiso 1 1 calc R U . . .
H73C H -0.172498 0.856956 -0.428654 0.161 Uiso 1 1 calc R U . . .
C74 C -0.1794(3) 0.92057(15) -0.1954(3) 0.0417(10) Uani 1 1 d . . . . .
H74 H -0.120064 0.923569 -0.148691 0.050 Uiso 1 1 calc R U . . .
O1 O 0.00564(16) 0.95404(9) 0.03168(16) 0.0368(6) Uani 1 1 d . . . . .
Sc1 Sc -0.08749(4) 1.00919(3) 0.01735(4) 0.0315(2) Uani 1 1 d . . . . .
H1 H -0.027(3) 1.0248(15) 0.174(3) 0.055(12) Uiso 1 1 d . . . . .

loop_
_atom_site_aniso_label
_atom_site_aniso_U_11
_atom_site_aniso_U_22
_atom_site_aniso_U_33
_atom_site_aniso_U_23
_atom_site_aniso_U_13
_atom_site_aniso_U_12
C2 0.044(2) 0.043(3) 0.047(2) 0.0112(19) 0.0118(19) -0.0017(19)
C3 0.039(2) 0.041(3) 0.055(2) 0.0063(19) 0.022(2) -0.0006(18)
C4 0.073(3) 0.045(3) 0.087(4) 0.015(3) 0.031(3) 0.002(2)
C5 0.087(4) 0.050(3) 0.134(5) 0.009(3) 0.062(4) 0.003(3)
C10 0.0238(18) 0.032(2) 0.0331(18) -0.0031(15) 0.0091(15) -0.0016(15)
C11 0.0237(18) 0.037(2) 0.0289(17) -0.0011(15) 0.0099(14) -0.0011(15)
C12 0.0248(19) 0.034(2) 0.0330(18) -0.0006(15) 0.0112(15) -0.0003(15)
C13 0.0262(19) 0.036(2) 0.0329(19) 0.0029(15) 0.0121(15) 0.0006(15)
C14 0.0250(19) 0.042(3) 0.0265(17) -0.0013(15) 0.0108(15) -0.0037(15)
C15 0.029(2) 0.033(2) 0.039(2) 0.0044(16) 0.0173(16) 0.0029(15)
C16 0.037(2) 0.037(2) 0.046(2) -0.0038(18) 0.0194(18) -0.0033(17)
C17 0.052(3) 0.033(3) 0.073(3) 0.001(2) 0.035(2) -0.0024(19)
C18 0.078(4) 0.041(3) 0.087(4) -0.009(3) 0.031(3) -0.013(2)
C19 0.261(12) 0.099(6) 0.123(6) -0.054(5) 0.083(7) -0.079(7)
C20 0.142(7) 0.059(4) 0.153(7) 0.001(4) 0.000(5) -0.021(4)
C21 0.071(3) 0.037(3) 0.079(3) 0.014(2) 0.035(3) 0.002(2)
C22 0.077(3) 0.047(3) 0.056(3) 0.020(2) 0.022(3) 0.014(2)
C23 0.162(7) 0.069(4) 0.052(3) 0.021(3) 0.028(4) 0.006(4)
C24 0.144(8) 0.212(10) 0.066(4) 0.013(5) 0.008(5) 0.027(7)
C25 0.214(11) 0.215(10) 0.082(5) 0.039(5) 0.091(6) 0.003(8)
C26 0.050(3) 0.043(3) 0.044(2) 0.0042(19) 0.016(2) 0.0021(19)
C27 0.040(2) 0.034(2) 0.0320(18) 0.0018(16) 0.0187(17) 0.0002(17)
C28 0.039(2) 0.048(2) 0.036(2) -0.0022(17) 0.0179(17) -0.0103(18)
C29 0.051(3) 0.054(3) 0.047(2) -0.002(2) 0.029(2) -0.009(2)
C30 0.067(3) 0.083(4) 0.063(3) -0.017(3) 0.041(3) -0.026(3)
C31 0.053(3) 0.129(6) 0.108(5) -0.001(4) 0.043(3) -0.015(3)
C32 0.112(6) 0.168(7) 0.102(5) 0.022(5) 0.071(4) -0.051(5)
C33 0.063(3) 0.068(3) 0.038(2) -0.004(2) 0.035(2) -0.005(2)
C34 0.049(3) 0.062(3) 0.038(2) -0.0093(19) 0.025(2) -0.011(2)
C35 0.077(4) 0.100(4) 0.049(3) -0.030(3) 0.040(3) -0.035(3)
C36 0.075(4) 0.158(6) 0.051(3) -0.020(3) 0.008(3) -0.041(4)
C37 0.142(6) 0.086(5) 0.095(4) -0.050(4) 0.057(4) -0.039(4)
C38 0.037(2) 0.050(3) 0.040(2) -0.0052(18) 0.0209(18) -0.0111(18)
C39 0.039(2) 0.030(2) 0.039(2) -0.0010(16) 0.0189(17) -0.0021(16)
C40 0.039(2) 0.039(3) 0.067(3) -0.003(2) 0.028(2) -0.0035(18)
C41 0.053(3) 0.044(3) 0.084(3) -0.004(2) 0.041(3) 0.006(2)
C42 0.054(3) 0.073(3) 0.159(5) -0.026(3) 0.051(3) -0.002(2)
C43 0.054(3) 0.073(3) 0.159(5) -0.026(3) 0.051(3) -0.002(2)
C44 0.054(3) 0.073(3) 0.159(5) -0.026(3) 0.051(3) -0.002(2)
C42' 0.054(3) 0.073(3) 0.159(5) -0.026(3) 0.051(3) -0.002(2)
C43' 0.054(3) 0.073(3) 0.159(5) -0.026(3) 0.051(3) -0.002(2)
C44' 0.054(3) 0.073(3) 0.159(5) -0.026(3) 0.051(3) -0.002(2)
C45 0.064(3) 0.037(3) 0.090(3) -0.008(2) 0.046(3) 0.000(2)
C46 0.058(3) 0.035(3) 0.064(3) -0.007(2) 0.033(2) -0.005(2)
C47 0.070(3) 0.043(3) 0.086(3) -0.015(2) 0.042(3) -0.016(2)
C48 0.097(5) 0.073(4) 0.092(4) -0.027(3) 0.041(4) -0.025(3)
C49 0.118(5) 0.064(4) 0.100(4) 0.001(3) 0.047(4) -0.037(3)
C50 0.041(2) 0.040(3) 0.050(2) -0.0019(18) 0.0269(19) -0.0019(18)
C51 0.032(2) 0.047(2) 0.0278(18) 0.0039(16) 0.0101(16) -0.0083(17)
C52 0.042(2) 0.045(3) 0.039(2) 0.0099(18) 0.0114(18) -0.0007(19)
C53 0.057(3) 0.057(3) 0.049(3) 0.017(2) 0.001(2) -0.010(2)
C54 0.094(5) 0.068(4) 0.066(3) 0.035(3) 0.015(3) 0.007(3)
C55 0.083(5) 0.103(6) 0.236(10) 0.067(6) 0.040(6) 0.043(4)
C56 0.120(6) 0.067(4) 0.102(5) 0.008(4) 0.033(4) 0.011(4)
C57 0.079(4) 0.074(4) 0.031(2) 0.016(2) 0.012(2) -0.021(3)
C58 0.060(3) 0.068(3) 0.033(2) 0.002(2) 0.016(2) -0.023(2)
C59 0.096(3) 0.108(4) 0.051(2) -0.001(2) 0.039(2) -0.015(3)
C60 0.096(3) 0.108(4) 0.051(2) -0.001(2) 0.039(2) -0.015(3)
C61 0.096(3) 0.108(4) 0.051(2) -0.001(2) 0.039(2) -0.015(3)
C59' 0.096(3) 0.108(4) 0.051(2) -0.001(2) 0.039(2) -0.015(3)
C60' 0.096(3) 0.108(4) 0.051(2) -0.001(2) 0.039(2) -0.015(3)
C61' 0.096(3) 0.108(4) 0.051(2) -0.001(2) 0.039(2) -0.015(3)
C62 0.042(2) 0.055(3) 0.036(2) 0.0022(18) 0.0125(19) -0.0109(19)
C63 0.036(2) 0.040(2) 0.0284(18) -0.0045(15) 0.0146(16) -0.0061(17)
C64 0.036(2) 0.068(3) 0.039(2) -0.0080(19) 0.0139(19) -0.004(2)
C65 0.051(3) 0.091(4) 0.040(2) -0.018(2) 0.016(2) -0.017(3)
C66 0.073(3) 0.179(6) 0.070(3) -0.035(3) 0.009(2) -0.040(3)
C67 0.073(3) 0.179(6) 0.070(3) -0.035(3) 0.009(2) -0.040(3)
C68 0.073(3) 0.179(6) 0.070(3) -0.035(3) 0.009(2) -0.040(3)
C66' 0.073(3) 0.179(6) 0.070(3) -0.035(3) 0.009(2) -0.040(3)
C67' 0.073(3) 0.179(6) 0.070(3) -0.035(3) 0.009(2) -0.040(3)
C68' 0.073(3) 0.179(6) 0.070(3) -0.035(3) 0.009(2) -0.040(3)
C69 0.080(4) 0.079(4) 0.049(3) -0.034(2) 0.030(3) -0.022(3)
C70 0.054(3) 0.062(3) 0.059(3) -0.025(2) 0.027(2) -0.005(2)
C71 0.112(3) 0.107(3) 0.129(3) -0.042(3) 0.077(3) -0.003(3)
C72 0.112(3) 0.107(3) 0.129(3) -0.042(3) 0.077(3) -0.003(3)
C73 0.112(3) 0.107(3) 0.129(3) -0.042(3) 0.077(3) -0.003(3)
C74 0.039(2) 0.048(3) 0.036(2) -0.0103(18) 0.0139(18) -0.0058(18)
O1 0.0365(15) 0.0363(15) 0.0374(13) 0.0049(11) 0.0153(12) -0.0018(11)
Sc1 0.0274(4) 0.0363(4) 0.0309(4) -0.0022(3) 0.0124(3) -0.0013(3)

loop_
_atom_type_symbol
_atom_type_description
_atom_type_scat_dispersion_real
_atom_type_scat_dispersion_imag
_atom_type_scat_source
C C 0.0033 0.0016 'International Tables Vol C Tables 4.2.6.8 and 6.1.1.4'
H H 0.0000 0.0000 'International Tables Vol C Tables 4.2.6.8 and 6.1.1.4'
O O 0.0106 0.0060 'International Tables Vol C Tables 4.2.6.8 and 6.1.1.4'
Sc Sc 0.2519 0.3716 'International Tables Vol C Tables 4.2.6.8 and 6.1.1.4'

loop_
_geom_angle_atom_site_label_1
_geom_angle_atom_site_label_2
_geom_angle_atom_site_label_3
_geom_angle
_geom_angle_site_symmetry_1
_geom_angle_site_symmetry_3
_geom_angle_publ_flag
O1 C2 C3 113.9(3) . . ?
O1 C2 H2A 108.8 . . ?
C3 C2 H2A 108.8 . . ?
O1 C2 H2B 108.8 . . ?
C3 C2 H2B 108.8 . . ?
H2A C2 H2B 107.7 . . ?
C2 C3 C4 110.6(4) . . ?
C2 C3 H3A 109.5 . . ?
C4 C3 H3A 109.5 . . ?
C2 C3 H3B 109.5 . . ?
C4 C3 H3B 109.5 . . ?
H3A C3 H3B 108.1 . . ?
C5 C4 C3 114.7(4) . . ?
C5 C4 H4A 108.6 . . ?
C3 C4 H4A 108.6 . . ?
C5 C4 H4B 108.6 . . ?
C3 C4 H4B 108.6 . . ?
H4A C4 H4B 107.6 . . ?
C4 C5 H5A 109.5 . . ?
C4 C5 H5B 109.5 . . ?
H5A C5 H5B 109.5 . . ?
C4 C5 H5C 109.5 . . ?
H5A C5 H5C 109.5 . . ?
H5B C5 H5C 109.5 . . ?
C11 C10 C14 107.3(3) . . ?
C11 C10 C15 124.5(3) . . ?
C14 C10 C15 128.1(3) . . ?
C11 C10 Sc1 75.16(19) . . ?
C14 C10 Sc1 72.11(19) . . ?
C15 C10 Sc1 120.5(2) . . ?
C12 C11 C10 108.0(3) . . ?
C12 C11 C27 123.1(3) . . ?
C10 C11 C27 127.7(3) . . ?
C12 C11 Sc1 73.3(2) . . ?
C10 C11 Sc1 72.17(19) . . ?
C27 C11 Sc1 129.9(2) . . ?
C13 C12 C11 108.5(3) . . ?
C13 C12 C39 128.3(3) . . ?
C11 C12 C39 122.3(3) . . ?
C13 C12 Sc1 73.08(19) . . ?
C11 C12 Sc1 74.4(2) . . ?
C39 C12 Sc1 126.8(2) . . ?
C12 C13 C14 108.0(3) . . ?
C12 C13 C51 127.4(3) . . ?
C14 C13 C51 124.3(3) . . ?
C12 C13 Sc1 74.48(19) . . ?
C14 C13 Sc1 72.01(19) . . ?
C51 C13 Sc1 124.2(2) . . ?
C13 C14 C10 108.1(3) . . ?
C13 C14 C63 124.8(3) . . ?
C10 C14 C63 125.9(3) . . ?
C13 C14 Sc1 75.02(19) . . ?
C10 C14 Sc1 74.55(18) . . ?
C63 C14 Sc1 126.2(2) . . ?
C16 C15 C26 118.2(3) . . ?
C16 C15 C10 121.6(3) . . ?
C26 C15 C10 120.2(3) . . ?
C15 C16 C17 121.9(4) . . ?
C15 C16 H16 119.1 . . ?
C17 C16 H16 119.1 . . ?
C21 C17 C16 117.6(4) . . ?
C21 C17 C18 122.9(4) . . ?
C16 C17 C18 119.4(4) . . ?
C19 C18 C20 109.7(6) . . ?
C19 C18 C17 113.0(5) . . ?
C20 C18 C17 113.9(5) . . ?
C19 C18 H18 106.6 . . ?
C20 C18 H18 106.6 . . ?
C17 C18 H18 106.6 . . ?
C18 C19 H19A 109.5 . . ?
C18 C19 H19B 109.5 . . ?
H19A C19 H19B 109.5 . . ?
C18 C19 H19C 109.5 . . ?
H19A C19 H19C 109.5 . . ?
H19B C19 H19C 109.5 . . ?
C18 C20 H20A 109.5 . . ?
C18 C20 H20B 109.5 . . ?
H20A C20 H20B 109.5 . . ?
C18 C20 H20C 109.5 . . ?
H20A C20 H20C 109.5 . . ?
H20B C20 H20C 109.5 . . ?
C17 C21 C22 122.7(4) . . ?
C17 C21 H21 118.7 . . ?
C22 C21 H21 118.7 . . ?
C26 C22 C21 118.4(4) . . ?
C26 C22 C23 121.4(5) . . ?
C21 C22 C23 120.0(4) . . ?
C24 C23 C22 115.1(6) . . ?
C24 C23 C25 107.7(7) . . ?
C22 C23 C25 109.5(6) . . ?
C24 C23 H23 108.1 . . ?
C22 C23 H23 108.1 . . ?
C25 C23 H23 108.1 . . ?
C23 C24 H24A 109.5 . . ?
C23 C24 H24B 109.5 . . ?
H24A C24 H24B 109.5 . . ?
C23 C24 H24C 109.5 . . ?
H24A C24 H24C 109.5 . . ?
H24B C24 H24C 109.5 . . ?
C23 C25 H25A 109.5 . . ?
C23 C25 H25B 109.5 . . ?
H25A C25 H25B 109.5 . . ?
C23 C25 H25C 109.5 . . ?
H25A C25 H25C 109.5 . . ?
H25B C25 H25C 109.5 . . ?
C22 C26 C15 121.2(4) . . ?
C22 C26 H26 119.4 . . ?
C15 C26 H26 119.4 . . ?
C38 C27 C28 118.5(3) . . ?
C38 C27 C11 121.8(3) . . ?
C28 C27 C11 119.4(3) . . ?
C29 C28 C27 121.7(4) . . ?
C29 C28 H28 119.2 . . ?
C27 C28 H28 119.2 . . ?
C33 C29 C28 117.6(4) . . ?
C33 C29 C30 122.3(4) . . ?
C28 C29 C30 120.0(4) . . ?
C31 C30 C32 110.6(5) . . ?
C31 C30 C29 110.8(4) . . ?
C32 C30 C29 113.9(4) . . ?
C31 C30 H30 107.0 . . ?
C32 C30 H30 107.0 . . ?
C29 C30 H30 107.0 . . ?
C30 C31 H31A 109.5 . . ?
C30 C31 H31B 109.5 . . ?
H31A C31 H31B 109.5 . . ?
C30 C31 H31C 109.5 . . ?
H31A C31 H31C 109.5 . . ?
H31B C31 H31C 109.5 . . ?
C30 C32 H32A 109.5 . . ?
C30 C32 H32B 109.5 . . ?
H32A C32 H32B 109.5 . . ?
C30 C32 H32C 109.5 . . ?
H32A C32 H32C 109.5 . . ?
H32B C32 H32C 109.5 . . ?
C34 C33 C29 121.9(4) . . ?
C34 C33 H33 119.1 . . ?
C29 C33 H33 119.1 . . ?
C33 C34 C38 119.5(4) . . ?
C33 C34 C35 120.8(4) . . ?
C38 C34 C35 119.7(4) . . ?
C36 C35 C34 110.9(5) . . ?
C36 C35 C37 111.5(5) . . ?
C34 C35 C37 111.3(4) . . ?
C36 C35 H35 107.6 . . ?
C34 C35 H35 107.6 . . ?
C37 C35 H35 107.6 . . ?
C35 C36 H36A 109.5 . . ?
C35 C36 H36B 109.5 . . ?
H36A C36 H36B 109.5 . . ?
C35 C36 H36C 109.5 . . ?
H36A C36 H36C 109.5 . . ?
H36B C36 H36C 109.5 . . ?
C35 C37 H37A 109.5 . . ?
C35 C37 H37B 109.5 . . ?
H37A C37 H37B 109.5 . . ?
C35 C37 H37C 109.5 . . ?
H37A C37 H37C 109.5 . . ?
H37B C37 H37C 109.5 . . ?
C34 C38 C27 120.8(4) . . ?
C34 C38 H38 119.6 . . ?
C27 C38 H38 119.6 . . ?
C40 C39 C50 118.4(4) . . ?
C40 C39 C12 118.1(3) . . ?
C50 C39 C12 123.5(3) . . ?
C39 C40 C41 121.9(4) . . ?
C39 C40 H40 119.1 . . ?
C41 C40 H40 119.1 . . ?
C45 C41 C40 118.0(4) . . ?
C45 C41 C42 120.3(8) . . ?
C40 C41 C42 121.7(8) . . ?
C45 C41 C42' 122.1(14) . . ?
C40 C41 C42' 119.9(14) . . ?
C44 C42 C41 115.1(10) . . ?
C44 C42 C43 96.9(12) . . ?
C41 C42 C43 110.2(9) . . ?
C44 C42 H42 111.3 . . ?
C41 C42 H42 111.3 . . ?
C43 C42 H42 111.3 . . ?
C42 C43 H43A 109.5 . . ?
C42 C43 H43B 109.5 . . ?
H43A C43 H43B 109.5 . . ?
C42 C43 H43C 109.5 . . ?
H43A C43 H43C 109.5 . . ?
H43B C43 H43C 109.5 . . ?
C42 C44 H44A 109.5 . . ?
C42 C44 H44B 109.5 . . ?
H44A C44 H44B 109.5 . . ?
C42 C44 H44C 109.5 . . ?
H44A C44 H44C 109.5 . . ?
H44B C44 H44C 109.5 . . ?
C44' C42' C43' 145.5(15) . . ?
C44' C42' C41 105.1(12) . . ?
C43' C42' C41 108.8(11) . . ?
C44' C42' H42' 92.5 . . ?
C43' C42' H42' 92.5 . . ?
C41 C42' H42' 92.5 . . ?
C42' C43' H43D 109.5 . . ?
C42' C43' H43E 109.5 . . ?
H43D C43' H43E 109.5 . . ?
C42' C43' H43F 109.5 . . ?
H43D C43' H43F 109.5 . . ?
H43E C43' H43F 109.5 . . ?
C42' C44' H44D 109.5 . . ?
C42' C44' H44E 109.5 . . ?
H44D C44' H44E 109.5 . . ?
C42' C44' H44F 109.5 . . ?
H44D C44' H44F 109.5 . . ?
H44E C44' H44F 109.5 . . ?
C41 C45 C46 122.6(4) . . ?
C41 C45 H45 118.7 . . ?
C46 C45 H45 118.7 . . ?
C45 C46 C50 117.4(4) . . ?
C45 C46 C47 121.2(4) . . ?
C50 C46 C47 121.4(4) . . ?
C46 C47 C48 112.4(4) . . ?
C46 C47 C49 110.5(4) . . ?
C48 C47 C49 110.0(4) . . ?
C46 C47 H47 107.9 . . ?
C48 C47 H47 107.9 . . ?
C49 C47 H47 107.9 . . ?
C47 C48 H48A 109.5 . . ?
C47 C48 H48B 109.5 . . ?
H48A C48 H48B 109.5 . . ?
C47 C48 H48C 109.5 . . ?
H48A C48 H48C 109.5 . . ?
H48B C48 H48C 109.5 . . ?
C47 C49 H49A 109.5 . . ?
C47 C49 H49B 109.5 . . ?
H49A C49 H49B 109.5 . . ?
C47 C49 H49C 109.5 . . ?
H49A C49 H49C 109.5 . . ?
H49B C49 H49C 109.5 . . ?
C39 C50 C46 121.7(4) . . ?
C39 C50 H50 119.1 . . ?
C46 C50 H50 119.1 . . ?
C62 C51 C52 118.1(4) . . ?
C62 C51 C13 121.9(4) . . ?
C52 C51 C13 120.0(3) . . ?
C51 C52 C53 121.0(4) . . ?
C51 C52 H52 119.5 . . ?
C53 C52 H52 119.5 . . ?
C57 C53 C52 118.4(5) . . ?
C57 C53 C54 121.9(4) . . ?
C52 C53 C54 119.7(5) . . ?
C55 C54 C56 109.3(6) . . ?
C55 C54 C53 113.0(5) . . ?
C56 C54 C53 111.4(5) . . ?
C55 C54 H54 107.7 . . ?
C56 C54 H54 107.7 . . ?
C53 C54 H54 107.7 . . ?
C54 C55 H55A 109.5 . . ?
C54 C55 H55B 109.5 . . ?
H55A C55 H55B 109.5 . . ?
C54 C55 H55C 109.5 . . ?
H55A C55 H55C 109.5 . . ?
H55B C55 H55C 109.5 . . ?
C54 C56 H56A 109.5 . . ?
C54 C56 H56B 109.5 . . ?
H56A C56 H56B 109.5 . . ?
C54 C56 H56C 109.5 . . ?
H56A C56 H56C 109.5 . . ?
H56B C56 H56C 109.5 . . ?
C58 C57 C53 122.1(4) . . ?
C58 C57 H57 118.9 . . ?
C53 C57 H57 118.9 . . ?
C57 C58 C62 117.9(4) . . ?
C57 C58 C59' 118.4(15) . . ?
C62 C58 C59' 123.7(16) . . ?
C57 C58 C59 122.9(8) . . ?
C62 C58 C59 119.2(8) . . ?
C61 C59 C60 97.6(10) . . ?
C61 C59 C58 109.1(9) . . ?
C60 C59 C58 116.4(10) . . ?
C61 C59 H59 111.0 . . ?
C60 C59 H59 111.0 . . ?
C58 C59 H59 111.0 . . ?
C59 C60 H60A 109.5 . . ?
C59 C60 H60B 109.5 . . ?
H60A C60 H60B 109.5 . . ?
C59 C60 H60C 109.5 . . ?
H60A C60 H60C 109.5 . . ?
H60B C60 H60C 109.5 . . ?
C59 C61 H61A 109.5 . . ?
C59 C61 H61B 109.5 . . ?
H61A C61 H61B 109.5 . . ?
C59 C61 H61C 109.5 . . ?
H61A C61 H61C 109.5 . . ?
H61B C61 H61C 109.5 . . ?
C60' C59' C61' 137.9(18) . . ?
C60' C59' C58 107.0(12) . . ?
C61' C59' C58 111.9(13) . . ?
C60' C59' H59' 95.8 . . ?
C61' C59' H59' 95.8 . . ?
C58 C59' H59' 95.8 . . ?
C59' C60' H60D 109.5 . . ?
C59' C60' H60E 109.5 . . ?
H60D C60' H60E 109.5 . . ?
C59' C60' H60F 109.5 . . ?
H60D C60' H60F 109.5 . . ?
H60E C60' H60F 109.5 . . ?
C59' C61' H61D 109.5 . . ?
C59' C61' H61E 109.5 . . ?
H61D C61' H61E 109.5 . . ?
C59' C61' H61F 109.5 . . ?
H61D C61' H61F 109.5 . . ?
H61E C61' H61F 109.5 . . ?
C51 C62 C58 122.4(4) . . ?
C51 C62 H62 118.8 . . ?
C58 C62 H62 118.8 . . ?
C74 C63 C64 119.0(3) . . ?
C74 C63 C14 123.6(3) . . ?
C64 C63 C14 117.4(3) . . ?
C65 C64 C63 121.7(4) . . ?
C65 C64 H64 119.1 . . ?
C63 C64 H64 119.1 . . ?
C64 C65 C69 117.4(4) . . ?
C64 C65 C66 122.2(15) . . ?
C69 C65 C66 120.3(14) . . ?
C64 C65 C66' 121.5(10) . . ?
C69 C65 C66' 121.1(10) . . ?
C68 C66 C67 131.3(14) . . ?
C68 C66 C65 112.1(11) . . ?
C67 C66 C65 116.6(12) . . ?
C68 C66 H66 91.0 . . ?
C67 C66 H66 91.0 . . ?
C65 C66 H66 91.0 . . ?
C66 C67 H67A 109.5 . . ?
C66 C67 H67B 109.5 . . ?
H67A C67 H67B 109.5 . . ?
C66 C67 H67C 109.5 . . ?
H67A C67 H67C 109.5 . . ?
H67B C67 H67C 109.5 . . ?
C66 C68 H68A 109.5 . . ?
C66 C68 H68B 109.5 . . ?
H68A C68 H68B 109.5 . . ?
C66 C68 H68C 109.5 . . ?
H68A C68 H68C 109.5 . . ?
H68B C68 H68C 109.5 . . ?
C67' C66' C68' 137.5(9) . . ?
C67' C66' C65 109.0(8) . . ?
C68' C66' C65 113.1(8) . . ?
C67' C66' H66' 92.2 . . ?
C68' C66' H66' 92.2 . . ?
C65 C66' H66' 92.2 . . ?
C66' C67' H67D 109.5 . . ?
C66' C67' H67E 109.5 . . ?
H67D C67' H67E 109.5 . . ?
C66' C67' H67F 109.5 . . ?
H67D C67' H67F 109.5 . . ?
H67E C67' H67F 109.5 . . ?
C66' C68' H68D 109.5 . . ?
C66' C68' H68E 109.5 . . ?
H68D C68' H68E 109.5 . . ?
C66' C68' H68F 109.5 . . ?
H68D C68' H68F 109.5 . . ?
H68E C68' H68F 109.5 . . ?
C70 C69 C65 122.3(4) . . ?
C70 C69 H69 118.8 . . ?
C65 C69 H69 118.8 . . ?
C69 C70 C74 118.7(4) . . ?
C69 C70 C71 121.7(4) . . ?
C74 C70 C71 119.6(5) . . ?
C72 C71 C73 113.1(5) . . ?
C72 C71 C70 110.8(5) . . ?
C73 C71 C70 111.7(6) . . ?
C72 C71 H71 107.0 . . ?
C73 C71 H71 107.0 . . ?
C70 C71 H71 107.0 . . ?
C71 C72 H72A 109.5 . . ?
C71 C72 H72B 109.5 . . ?
H72A C72 H72B 109.5 . . ?
C71 C72 H72C 109.5 . . ?
H72A C72 H72C 109.5 . . ?
H72B C72 H72C 109.5 . . ?
C71 C73 H73A 109.5 . . ?
C71 C73 H73B 109.5 . . ?
H73A C73 H73B 109.5 . . ?
C71 C73 H73C 109.5 . . ?
H73A C73 H73C 109.5 . . ?
H73B C73 H73C 109.5 . . ?
C63 C74 C70 120.8(4) . . ?
C63 C74 H74 119.6 . . ?
C70 C74 H74 119.6 . . ?
C2 O1 Sc1 126.1(2) . . ?
C2 O1 Sc1 130.1(2) . 3_575 ?
Sc1 O1 Sc1 101.81(10) . 3_575 ?
O1 Sc1 O1 78.20(10) . 3_575 ?
O1 Sc1 C14 107.81(11) . . ?
O1 Sc1 C14 115.82(11) 3_575 . ?
O1 Sc1 C10 106.81(11) . . ?
O1 Sc1 C10 149.15(11) 3_575 . ?
C14 Sc1 C10 33.34(11) . . ?
O1 Sc1 C13 135.67(11) . . ?
O1 Sc1 C13 100.05(11) 3_575 . ?
C14 Sc1 C13 32.97(11) . . ?
C10 Sc1 C13 54.61(11) . . ?
O1 Sc1 C12 160.43(11) . . ?
O1 Sc1 C12 115.32(11) 3_575 . ?
C14 Sc1 C12 54.31(11) . . ?
C10 Sc1 C12 54.18(11) . . ?
C13 Sc1 C12 32.44(11) . . ?
O1 Sc1 C11 133.28(11) . . ?
O1 Sc1 C11 147.60(11) 3_575 . ?
C14 Sc1 C11 54.42(11) . . ?
C10 Sc1 C11 32.67(11) . . ?
C13 Sc1 C11 53.88(11) . . ?
C12 Sc1 C11 32.35(11) . . ?
O1 Sc1 Sc1 39.12(7) . 3_575 ?
O1 Sc1 Sc1 39.07(7) 3_575 3_575 ?
C14 Sc1 Sc1 118.54(9) . 3_575 ?
C10 Sc1 Sc1 137.70(9) . 3_575 ?
C13 Sc1 Sc1 124.97(9) . 3_575 ?
C12 Sc1 Sc1 151.94(9) . 3_575 ?
C11 Sc1 Sc1 170.30(9) . 3_575 ?
O1 Sc1 H1 92.4(10) . . ?
O1 Sc1 H1 105.4(10) 3_575 . ?
C14 Sc1 H1 136.7(10) . . ?
C10 Sc1 H1 104.8(10) . . ?
C13 Sc1 H1 129.4(10) . . ?
C12 Sc1 H1 97.0(10) . . ?
C11 Sc1 H1 83.7(10) . . ?
Sc1 Sc1 H1 101.5(10) 3_575 . ?

loop_
_geom_bond_atom_site_label_1
_geom_bond_atom_site_label_2
_geom_bond_distance
_geom_bond_site_symmetry_2
_geom_bond_publ_flag
C2 O1 1.448(4) . ?
C2 C3 1.499(6) . ?
C2 H2A 0.9900 . ?
C2 H2B 0.9900 . ?
C3 C4 1.522(6) . ?
C3 H3A 0.9900 . ?
C3 H3B 0.9900 . ?
C4 C5 1.511(7) . ?
C4 H4A 0.9900 . ?
C4 H4B 0.9900 . ?
C5 H5A 0.9800 . ?
C5 H5B 0.9800 . ?
C5 H5C 0.9800 . ?
C10 C11 1.429(5) . ?
C10 C14 1.437(5) . ?
C10 C15 1.484(5) . ?
C10 Sc1 2.520(3) . ?
C11 C12 1.422(5) . ?
C11 C27 1.485(5) . ?
C11 Sc1 2.559(3) . ?
C12 C13 1.417(5) . ?
C12 C39 1.493(5) . ?
C12 Sc1 2.545(3) . ?
C13 C14 1.424(5) . ?
C13 C51 1.494(5) . ?
C13 Sc1 2.527(3) . ?
C14 C63 1.499(5) . ?
C14 Sc1 2.488(3) . ?
C15 C16 1.392(5) . ?
C15 C26 1.394(5) . ?
C16 C17 1.396(5) . ?
C16 H16 0.9500 . ?
C17 C21 1.372(6) . ?
C17 C18 1.522(6) . ?
C18 C19 1.472(9) . ?
C18 C20 1.503(8) . ?
C18 H18 1.0000 . ?
C19 H19A 0.9800 . ?
C19 H19B 0.9800 . ?
C19 H19C 0.9800 . ?
C20 H20A 0.9800 . ?
C20 H20B 0.9800 . ?
C20 H20C 0.9800 . ?
C21 C22 1.386(7) . ?
C21 H21 0.9500 . ?
C22 C26 1.386(6) . ?
C22 C23 1.526(7) . ?
C23 C24 1.429(10) . ?
C23 C25 1.530(11) . ?
C23 H23 1.0000 . ?
C24 H24A 0.9800 . ?
C24 H24B 0.9800 . ?
C24 H24C 0.9800 . ?
C25 H25A 0.9800 . ?
C25 H25B 0.9800 . ?
C25 H25C 0.9800 . ?
C26 H26 0.9500 . ?
C27 C38 1.392(5) . ?
C27 C28 1.394(5) . ?
C28 C29 1.392(5) . ?
C28 H28 0.9500 . ?
C29 C33 1.392(6) . ?
C29 C30 1.520(6) . ?
C30 C31 1.500(8) . ?
C30 C32 1.501(7) . ?
C30 H30 1.0000 . ?
C31 H31A 0.9800 . ?
C31 H31B 0.9800 . ?
C31 H31C 0.9800 . ?
C32 H32A 0.9800 . ?
C32 H32B 0.9800 . ?
C32 H32C 0.9800 . ?
C33 C34 1.376(6) . ?
C33 H33 0.9500 . ?
C34 C38 1.379(5) . ?
C34 C35 1.522(6) . ?
C35 C36 1.506(8) . ?
C35 C37 1.540(8) . ?
C35 H35 1.0000 . ?
C36 H36A 0.9800 . ?
C36 H36B 0.9800 . ?
C36 H36C 0.9800 . ?
C37 H37A 0.9800 . ?
C37 H37B 0.9800 . ?
C37 H37C 0.9800 . ?
C38 H38 0.9500 . ?
C39 C40 1.386(5) . ?
C39 C50 1.391(5) . ?
C40 C41 1.394(6) . ?
C40 H40 0.9500 . ?
C41 C45 1.383(6) . ?
C41 C42 1.503(10) . ?
C41 C42' 1.534(14) . ?
C42 C44 1.488(9) . ?
C42 C43 1.511(9) . ?
C42 H42 1.0000 . ?
C43 H43A 0.9800 . ?
C43 H43B 0.9800 . ?
C43 H43C 0.9800 . ?
C44 H44A 0.9800 . ?
C44 H44B 0.9800 . ?
C44 H44C 0.9800 . ?
C42' C44' 1.516(10) . ?
C42' C43' 1.523(10) . ?
C42' H42' 1.0000 . ?
C43' H43D 0.9800 . ?
C43' H43E 0.9800 . ?
C43' H43F 0.9800 . ?
C44' H44D 0.9800 . ?
C44' H44E 0.9800 . ?
C44' H44F 0.9800 . ?
C45 C46 1.393(6) . ?
C45 H45 0.9500 . ?
C46 C50 1.401(5) . ?
C46 C47 1.517(6) . ?
C47 C48 1.519(7) . ?
C47 C49 1.525(7) . ?
C47 H47 1.0000 . ?
C48 H48A 0.9800 . ?
C48 H48B 0.9800 . ?
C48 H48C 0.9800 . ?
C49 H49A 0.9800 . ?
C49 H49B 0.9800 . ?
C49 H49C 0.9800 . ?
C50 H50 0.9500 . ?
C51 C62 1.380(5) . ?
C51 C52 1.390(6) . ?
C52 C53 1.398(6) . ?
C52 H52 0.9500 . ?
C53 C57 1.382(7) . ?
C53 C54 1.529(7) . ?
C54 C55 1.484(9) . ?
C54 C56 1.515(8) . ?
C54 H54 1.0000 . ?
C55 H55A 0.9800 . ?
C55 H55B 0.9800 . ?
C55 H55C 0.9800 . ?
C56 H56A 0.9800 . ?
C56 H56B 0.9800 . ?
C56 H56C 0.9800 . ?
C57 C58 1.376(7) . ?
C57 H57 0.9500 . ?
C58 C62 1.388(6) . ?
C58 C59' 1.511(15) . ?
C58 C59 1.543(10) . ?
C59 C61 1.513(8) . ?
C59 C60 1.515(9) . ?
C59 H59 1.0000 . ?
C60 H60A 0.9800 . ?
C60 H60B 0.9800 . ?
C60 H60C 0.9800 . ?
C61 H61A 0.9800 . ?
C61 H61B 0.9800 . ?
C61 H61C 0.9800 . ?
C59' C60' 1.493(10) . ?
C59' C61' 1.503(9) . ?
C59' H59' 1.0000 . ?
C60' H60D 0.9800 . ?
C60' H60E 0.9800 . ?
C60' H60F 0.9800 . ?
C61' H61D 0.9800 . ?
C61' H61E 0.9800 . ?
C61' H61F 0.9800 . ?
C62 H62 0.9500 . ?
C63 C74 1.383(5) . ?
C63 C64 1.389(5) . ?
C64 C65 1.382(6) . ?
C64 H64 0.9500 . ?
C65 C69 1.401(7) . ?
C65 C66 1.482(14) . ?
C65 C66' 1.535(10) . ?
C66 C68 1.459(10) . ?
C66 C67 1.462(10) . ?
C66 H66 1.0000 . ?
C67 H67A 0.9800 . ?
C67 H67B 0.9800 . ?
C67 H67C 0.9800 . ?
C68 H68A 0.9800 . ?
C68 H68B 0.9800 . ?
C68 H68C 0.9800 . ?
C66' C67' 1.484(9) . ?
C66' C68' 1.486(9) . ?
C66' H66' 1.0000 . ?
C67' H67D 0.9800 . ?
C67' H67E 0.9800 . ?
C67' H67F 0.9800 . ?
C68' H68D 0.9800 . ?
C68' H68E 0.9800 . ?
C68' H68F 0.9800 . ?
C69 C70 1.371(7) . ?
C69 H69 0.9500 . ?
C70 C74 1.391(5) . ?
C70 C71 1.541(8) . ?
C71 C72 1.492(9) . ?
C71 C73 1.540(9) . ?
C71 H71 1.0000 . ?
C72 H72A 0.9800 . ?
C72 H72B 0.9800 . ?
C72 H72C 0.9800 . ?
C73 H73A 0.9800 . ?
C73 H73B 0.9800 . ?
C73 H73C 0.9800 . ?
C74 H74 0.9500 . ?
O1 Sc1 2.057(3) . ?
O1 Sc1 2.060(2) 3_575 ?
Sc1 Sc1 3.1952(14) 3_575 ?
Sc1 H1 2.28(4) . ?
